data_1542938
loop_
_publ_author_name
'Yang, Xiaogang'
'Yan, Dongpeng'

_publ_section_title
;
 Long-afterglow metal--organic frameworks: reversible guest-induced
 phosphorescence tunability
;
_journal_issue 7
_journal_name_full 'Chem. Sci.'
_journal_page_first 4519
_journal_paper_doi 10.1039/C6SC00563B
_journal_volume 7
_journal_year 2016
_chemical_formula_sum 'C11 H6 N O5 Zn'
_chemical_formula_weight 297.54
_chemical_name_systematic
; 
 ? 
;
_space_group_IT_number 12
_symmetry_cell_setting monoclinic
_symmetry_space_group_name_Hall '-C 2y'
_symmetry_space_group_name_H-M 'C 1 2/m 1'
_atom_sites_solution_hydrogens geom
_atom_sites_solution_primary direct
_atom_sites_solution_secondary difmap
_audit_creation_method SHELXL-97
_audit_update_record
;
2016-01-27 deposited with the CCDC.
2016-03-24 downloaded from the CCDC.
;
_cell_angle_alpha 90.00
_cell_angle_beta 106.894(7)
_cell_angle_gamma 90.00
_cell_formula_units_Z 4
_cell_length_a 11.191(6)
_cell_length_b 14.136(8)
_cell_length_c 7.975(5)
_cell_measurement_reflns_used 2543
_cell_measurement_temperature 293(2)
_cell_measurement_theta_max 27.39
_cell_measurement_theta_min 2.39
_cell_volume 1207.2(12)
_computing_cell_refinement 'Bruker SAINT'
_computing_data_collection 'Bruker APEX2'
_computing_data_reduction 'Bruker SAINT'
_computing_molecular_graphics 'Bruker SHELXTL'
_computing_publication_material 'Bruker SHELXTL'
_computing_structure_refinement 'SHELXL-97 (Sheldrick, 1997)'
_computing_structure_solution 'SHELXS-97 (Sheldrick, 1990)'
_diffrn_ambient_temperature 293(2)
_diffrn_measured_fraction_theta_full 0.997
_diffrn_measured_fraction_theta_max 0.997
_diffrn_measurement_device_type 'Bruker APEX-II CCD'
_diffrn_measurement_method '\f and \w scans'
_diffrn_radiation_monochromator graphite
_diffrn_radiation_source 'fine-focus sealed tube'
_diffrn_radiation_type MoK\a
_diffrn_radiation_wavelength 0.71073
_diffrn_reflns_av_R_equivalents 0.0220
_diffrn_reflns_av_sigmaI/netI 0.0256
_diffrn_reflns_limit_h_max 13
_diffrn_reflns_limit_h_min -10
_diffrn_reflns_limit_k_max 17
_diffrn_reflns_limit_k_min -16
_diffrn_reflns_limit_l_max 9
_diffrn_reflns_limit_l_min -9
_diffrn_reflns_number 3159
_diffrn_reflns_theta_full 25.49
_diffrn_reflns_theta_max 25.49
_diffrn_reflns_theta_min 2.39
_diffrn_standards_number 0
_exptl_absorpt_coefficient_mu 2.045
_exptl_absorpt_correction_T_max 0.5885
_exptl_absorpt_correction_T_min 0.5518
_exptl_absorpt_correction_type multi-scan
_exptl_crystal_colour colorless
_exptl_crystal_density_diffrn 1.637
_exptl_crystal_density_meas ?
_exptl_crystal_density_method none
_exptl_crystal_description block
_exptl_crystal_F_000 596
_exptl_crystal_size_max 0.33
_exptl_crystal_size_mid 0.30
_exptl_crystal_size_min 0.29
_refine_diff_density_max 1.223
_refine_diff_density_min -0.984
_refine_diff_density_rms 0.153
_refine_ls_extinction_coef 0.0012(7)
_refine_ls_extinction_expression Fc^*^=kFc[1+0.001xFc^2^\l^3^/sin(2\q)]^-1/4^
_refine_ls_extinction_method SHELXL
_refine_ls_goodness_of_fit_ref 1.236
_refine_ls_hydrogen_treatment mixed
_refine_ls_matrix_type full
_refine_ls_number_parameters 101
_refine_ls_number_reflns 1171
_refine_ls_number_restraints 25
_refine_ls_restrained_S_all 1.233
_refine_ls_R_factor_all 0.0532
_refine_ls_R_factor_gt 0.0520
_refine_ls_shift/su_max 0.000
_refine_ls_shift/su_mean 0.000
_refine_ls_structure_factor_coef Fsqd
_refine_ls_weighting_details 'calc w=1/[\s^2^(Fo^2^)+(0.0182P)^2^+25.9780P] where P=(Fo^2^+2Fc^2^)/3'
_refine_ls_weighting_scheme calc
_refine_ls_wR_factor_gt 0.1497
_refine_ls_wR_factor_ref 0.1501
_reflns_number_gt 1130
_reflns_number_total 1171
_reflns_threshold_expression >2sigma(I)
_cod_data_source_file c6sc00563b2.cif
_cod_data_source_block 1
_cod_depositor_comments
;
The following automatic conversions were performed:

'_symmetry_cell_setting' value 'Monoclinic' changed to 'monoclinic'
according to
/usr/data/users/saulius/crontab/automatic-downloads/rss-feeds/RSC/lib/dictionaries/cif_core.dic
dictionary named 'cif_core.dic' version 2.4.2 from 2011-04-26.

'_exptl_crystal_density_meas' value 'none' was changed to '?' - the
value is perceived as not measured.

Automatic conversion script
Id: cif_fix_values 4268 2015-11-12 08:31:59Z antanas 

 Adding full bibliography for 1542938.cif.
;
_cod_original_sg_symbol_H-M C2/m
_cod_database_code 1542938

loop_
_symmetry_equiv_pos_as_xyz
'x, y, z'
'-x, y, -z'
'x+1/2, y+1/2, z'
'-x+1/2, y+1/2, -z'
'-x, -y, -z'
'x, -y, z'
'-x+1/2, -y+1/2, -z'
'x+1/2, -y+1/2, z'

loop_
_atom_site_label
_atom_site_type_symbol
_atom_site_fract_x
_atom_site_fract_y
_atom_site_fract_z
_atom_site_U_iso_or_equiv
_atom_site_adp_type
_atom_site_occupancy
_atom_site_symmetry_multiplicity
_atom_site_calc_flag
_atom_site_refinement_flags
Zn1 Zn 0.10411(9) 0.0000 0.42134(12) 0.0161(4) Uani 1 2 d S
O1 O 0.1677(5) 0.0998(4) 0.6106(7) 0.0458(15) Uani 1 1 d .
O2 O 0.0106(5) 0.0969(4) 0.7292(7) 0.0422(13) Uani 1 1 d .
O3 O 0.2512(6) 0.0000 0.3293(9) 0.0428(19) Uani 1 2 d S
N1 N 0.4356(12) -0.0859(10) 0.3340(18) 0.044(3) Uani 0.50 1 d PDU
C1 C 0.1160(6) 0.1233(5) 0.7234(8) 0.0291(15) Uani 1 1 d .
C2 C 0.1863(6) 0.1894(5) 0.8662(8) 0.0258(14) Uani 1 1 d .
C3 C 0.2726(8) 0.2527(7) 0.8404(10) 0.050(2) Uani 1 1 d .
H3 H 0.2886 0.2550 0.7324 0.060 Uiso 1 1 calc R
C4 C 0.1645(8) 0.1876(6) 1.0275(9) 0.045(2) Uani 1 1 d .
H4 H 0.1064 0.1453 1.0473 0.054 Uiso 1 1 calc R
C5 C 0.3348(12) -0.0700(10) 0.3872(19) 0.033(3) Uani 0.50 1 d PU
H5 H 0.3336 -0.1006 0.4969 0.040 Uiso 1 1 calc R
C6 C 0.525(2) -0.1548(16) 0.413(3) 0.068(5) Uani 0.50 1 d PU
C7 C 0.448(2) 0.0000 0.186(3) 0.129(8) Uani 1 2 d SDU

loop_
_atom_site_aniso_label
_atom_site_aniso_U_11
_atom_site_aniso_U_22
_atom_site_aniso_U_33
_atom_site_aniso_U_23
_atom_site_aniso_U_13
_atom_site_aniso_U_12
Zn1 0.0157(5) 0.0173(5) 0.0141(5) 0.000 0.0024(3) 0.000
O1 0.039(3) 0.058(4) 0.042(3) -0.032(3) 0.014(2) -0.014(3)
O2 0.030(3) 0.050(3) 0.045(3) -0.023(3) 0.009(2) -0.015(2)
O3 0.026(4) 0.075(6) 0.031(4) 0.000 0.016(3) 0.000
N1 0.037(5) 0.045(5) 0.052(5) -0.005(4) 0.013(4) -0.002(4)
C1 0.031(4) 0.026(3) 0.026(3) -0.008(3) -0.001(3) -0.001(3)
C2 0.025(3) 0.025(3) 0.024(3) -0.008(3) 0.001(3) -0.003(3)
C3 0.056(5) 0.074(6) 0.023(3) -0.017(4) 0.018(3) -0.037(5)
C4 0.053(5) 0.053(5) 0.030(4) -0.008(4) 0.011(3) -0.036(4)
C5 0.032(5) 0.031(5) 0.036(5) 0.000(4) 0.008(4) 0.000(4)
C6 0.061(7) 0.067(7) 0.073(7) -0.003(5) 0.017(5) 0.003(5)
C7 0.126(9) 0.142(10) 0.125(9) 0.000 0.045(5) 0.000

loop_
_atom_type_symbol
_atom_type_description
_atom_type_scat_dispersion_real
_atom_type_scat_dispersion_imag
_atom_type_scat_source
C C 0.0033 0.0016 'International Tables Vol C Tables 4.2.6.8 and 6.1.1.4'
N N 0.0061 0.0033 'International Tables Vol C Tables 4.2.6.8 and 6.1.1.4'
O O 0.0106 0.0060 'International Tables Vol C Tables 4.2.6.8 and 6.1.1.4'
Zn Zn 0.2839 1.4301 'International Tables Vol C Tables 4.2.6.8 and 6.1.1.4'
H H 0.0000 0.0000 'International Tables Vol C Tables 4.2.6.8 and 6.1.1.4'

loop_
_geom_angle_atom_site_label_1
_geom_angle_atom_site_label_2
_geom_angle_atom_site_label_3
_geom_angle
_geom_angle_site_symmetry_1
_geom_angle_site_symmetry_3
O3 Zn1 O2 103.4(2) . 2_556
O3 Zn1 O2 103.4(2) . 5_556
O2 Zn1 O2 85.6(3) 2_556 5_556
O3 Zn1 O1 97.2(2) . .
O2 Zn1 O1 89.7(2) 2_556 .
O2 Zn1 O1 159.4(2) 5_556 .
O3 Zn1 O1 97.2(2) . 6
O2 Zn1 O1 159.4(2) 2_556 6
O2 Zn1 O1 89.7(2) 5_556 6
O1 Zn1 O1 87.7(4) . 6
O3 Zn1 Zn1 176.7(2) . 5_556
O2 Zn1 Zn1 78.96(15) 2_556 5_556
O2 Zn1 Zn1 78.96(15) 5_556 5_556
O1 Zn1 Zn1 80.45(15) . 5_556
O1 Zn1 Zn1 80.45(15) 6 5_556
C1 O1 Zn1 125.7(5) . .
C1 O2 Zn1 128.6(5) . 5_556
C5 O3 C5 94.5(13) . 6
C5 O3 Zn1 116.1(7) . .
C5 O3 Zn1 116.1(7) 6 .
C5 N1 C6 122.2(15) . .
C5 N1 C7 110.1(14) . .
C6 N1 C7 127.0(15) . .
O2 C1 O1 126.0(6) . .
O2 C1 C2 116.6(6) . .
O1 C1 C2 117.4(6) . .
C3 C2 C4 118.3(6) . .
C3 C2 C1 121.7(6) . .
C4 C2 C1 120.0(6) . .
C4 C3 C2 120.7(7) 7_557 .
C4 C3 H3 119.6 7_557 .
C2 C3 H3 119.6 . .
C3 C4 C2 121.0(7) 7_557 .
C3 C4 H4 119.5 7_557 .
C2 C4 H4 119.5 . .
N1 C5 O3 125.5(13) . .
N1 C5 C5 99.7(9) . 6
O3 C5 C5 42.8(6) . 6
N1 C5 H5 116.2 . .
O3 C5 H5 116.2 . .
C5 C5 H5 116.2 6 .
N1 C6 C6 90.2(15) . 2_656
N1 C7 N1 89.4(15) 6 .

loop_
_geom_bond_atom_site_label_1
_geom_bond_atom_site_label_2
_geom_bond_distance
_geom_bond_site_symmetry_2
Zn1 O3 1.988(7) .
Zn1 O2 2.017(5) 2_556
Zn1 O2 2.017(5) 5_556
Zn1 O1 2.037(5) .
Zn1 O1 2.037(5) 6
Zn1 Zn1 2.950(2) 5_556
O1 C1 1.248(8) .
O2 C1 1.251(8) .
O2 Zn1 2.017(5) 5_556
O3 C5 1.347(15) .
O3 C5 1.347(15) 6
N1 C5 1.335(19) .
N1 C6 1.41(2) .
N1 C7 1.73(2) .
C1 C2 1.506(8) .
C2 C3 1.375(10) .
C2 C4 1.377(10) .
C3 C4 1.374(10) 7_557
C3 H3 0.9300 .
C4 C3 1.374(10) 7_557
C4 H4 0.9300 .
C5 C5 1.98(3) 6
C5 H5 0.9800 .
C6 C6 1.65(4) 2_656
C7 N1 1.73(2) 6

loop_
_geom_torsion_atom_site_label_1
_geom_torsion_atom_site_label_2
_geom_torsion_atom_site_label_3
_geom_torsion_atom_site_label_4
_geom_torsion
_geom_torsion_site_symmetry_1
_geom_torsion_site_symmetry_4
O3 Zn1 O1 C1 -173.3(6) . .
O2 Zn1 O1 C1 83.2(6) 2_556 .
O2 Zn1 O1 C1 6.6(12) 5_556 .
O1 Zn1 O1 C1 -76.4(7) 6 .
Zn1 Zn1 O1 C1 4.3(6) 5_556 .
O2 Zn1 O3 C5 -169.4(8) 2_556 .
O2 Zn1 O3 C5 -80.9(8) 5_556 .
O1 Zn1 O3 C5 99.1(8) . .
O1 Zn1 O3 C5 10.6(8) 6 .
Zn1 Zn1 O3 C5 54.8(8) 5_556 .
O2 Zn1 O3 C5 80.9(8) 2_556 6
O2 Zn1 O3 C5 169.4(8) 5_556 6
O1 Zn1 O3 C5 -10.6(8) . 6
O1 Zn1 O3 C5 -99.1(8) 6 6
Zn1 Zn1 O3 C5 -54.9(8) 5_556 6
Zn1 O2 C1 O1 6.6(11) 5_556 .
Zn1 O2 C1 C2 -173.4(5) 5_556 .
Zn1 O1 C1 O2 -7.8(11) . .
Zn1 O1 C1 C2 172.2(5) . .
O2 C1 C2 C3 -152.5(8) . .
O1 C1 C2 C3 27.5(11) . .
O2 C1 C2 C4 27.3(10) . .
O1 C1 C2 C4 -152.8(8) . .
C4 C2 C3 C4 0.1(15) . 7_557
C1 C2 C3 C4 179.9(8) . 7_557
C3 C2 C4 C3 -0.1(15) . 7_557
C1 C2 C4 C3 -179.9(8) . 7_557
C6 N1 C5 O3 173.7(15) . .
C7 N1 C5 O3 3(2) . .
C6 N1 C5 C5 136.2(15) . 6
C7 N1 C5 C5 -34.7(11) . 6
C5 O3 C5 N1 -62.1(18) 6 .
Zn1 O3 C5 N1 175.8(11) . .
Zn1 O3 C5 C5 -122.0(11) . 6
C5 N1 C6 C6 -19.2(19) . 2_656
C7 N1 C6 C6 150.0(15) . 2_656
C5 N1 C7 N1 52.1(17) . 6
C6 N1 C7 N1 -118.2(16) . 6
